data_4313938
loop_
_publ_author_name
'Marlon K. Thompson'
'Alan J. Lough'
'Andrew J. P. White'
'David J. Williams'
'Ishenkumba A. Kahwa'

_publ_section_title
;
 Formation of Two Diverse Classes of Poly(amino-alkoxide) Chelates and
 Their Mononuclear and Polynuclear Lanthanide(III) Complexes
;
_journal_name_full 'Inorganic Chemistry'
_journal_page_first 4828
_journal_page_last 4841
_journal_paper_doi 10.1021/ic020154a
_journal_volume 42
_journal_year 2003
_chemical_formula_sum 'C34 H71 N14 Nd5 O28'
_chemical_formula_weight 1845.25
_chemical_name_systematic
;
   ?
;
_space_group_IT_number 15
_symmetry_cell_setting monoclinic
_symmetry_space_group_name_Hall '-C 2yc'
_symmetry_space_group_name_H-M 'C 1 2/c 1'
_atom_sites_solution_hydrogens geom
_atom_sites_solution_primary direct
_atom_sites_solution_secondary difmap
_audit_creation_method SHELXL
_cell_angle_alpha 90.00
_cell_angle_beta 91.638(11)
_cell_angle_gamma 90.00
_cell_formula_units_Z 4
_cell_length_a 21.291(3)
_cell_length_b 11.815(2)
_cell_length_c 23.997(4)
_cell_measurement_reflns_used 27
_cell_measurement_temperature 293(2)
_cell_measurement_theta_max 12.20
_cell_measurement_theta_min 5.09
_cell_volume 6034.1(17)
_computing_cell_refinement 'Siemens XSCANS'
_computing_data_collection 'Siemens XSCANS'
_computing_data_reduction 'Siemens SHELXTL'
_computing_molecular_graphics 'Siemens SHELXTL'
_computing_publication_material 'Siemens SHELXTL'
_computing_structure_refinement 'SHELXL-93 (Sheldrick, 1993)'
_computing_structure_solution 'SHELXS-86 (Sheldrick, 1990)'
_diffrn_ambient_temperature 293(2)
_diffrn_measurement_device 'Siemens P4'
_diffrn_measurement_method '\w scans'
_diffrn_radiation_monochromator graphite
_diffrn_radiation_source 'fine-focus sealed tube'
_diffrn_radiation_type MoK\a
_diffrn_radiation_wavelength 0.71073
_diffrn_reflns_av_R_equivalents 0.0444
_diffrn_reflns_av_sigmaI/netI 0.0966
_diffrn_reflns_limit_h_max 25
_diffrn_reflns_limit_h_min 0
_diffrn_reflns_limit_k_max 14
_diffrn_reflns_limit_k_min 0
_diffrn_reflns_limit_l_max 28
_diffrn_reflns_limit_l_min -28
_diffrn_reflns_number 5474
_diffrn_reflns_theta_max 25.00
_diffrn_reflns_theta_min 1.91
_diffrn_standards_decay_% 10.81
_diffrn_standards_interval_count 97
_diffrn_standards_number 3
_exptl_absorpt_coefficient_mu 4.317
_exptl_absorpt_correction_T_max 0.6905
_exptl_absorpt_correction_T_min 0.5721
_exptl_absorpt_correction_type Ellipsoidal
_exptl_crystal_colour 'Pale blue/mauve'
_exptl_crystal_density_diffrn 2.031
_exptl_crystal_description rhombs
_exptl_crystal_F_000 3588
_exptl_crystal_size_max 0.13
_exptl_crystal_size_mid 0.09
_exptl_crystal_size_min 0.07
_refine_diff_density_max 1.256
_refine_diff_density_min -0.693
_refine_diff_density_rms 0.182
_refine_ls_extinction_method none
_refine_ls_goodness_of_fit_all 1.033
_refine_ls_goodness_of_fit_obs 1.111
_refine_ls_matrix_type full
_refine_ls_number_parameters 418
_refine_ls_number_reflns 4777
_refine_ls_number_restraints 76
_refine_ls_restrained_S_all 1.113
_refine_ls_restrained_S_obs 1.106
_refine_ls_R_factor_all 0.1059
_refine_ls_R_factor_obs 0.0593
_refine_ls_shift/esd_max 0.002
_refine_ls_shift/esd_mean 0.000
_refine_ls_structure_factor_coef Fsqd
_refine_ls_weighting_details 'w=1/[\s^2^(Fo^2^)+(0.0579P)^2^+0.0000P] where P=(Fo^2^+2Fc^2^)/3'
_refine_ls_weighting_scheme calc
_refine_ls_wR_factor_all 0.1593
_refine_ls_wR_factor_obs 0.1263
_reflns_number_observed 3503
_reflns_number_total 5322
_reflns_observed_criterion >2sigma(I)
_cod_data_source_file ic020154a_5.cif
_cod_data_source_block KW9903m
_cod_depositor_comments
;
The following automatic conversions were performed:

'_symmetry_cell_setting' value 'Monoclinic' changed to 'monoclinic'
according to the built-in table from CIF Core dictionary named
'cif_core.dic' version 2.4.1 from 2010-06-29.

Automatic conversion script
Id: cif_fix_values 1646 2011-03-28 12:23:43Z adriana 

The following automatic conversions were performed:

'_refine_ls_weighting_scheme' value 'calc
w=1/[\s^2^(Fo^2^)+(0.0579P)^2^+0.0000P] where P=(Fo^2^+2Fc^2^)/3' was
changed to 'calc'. New tag '_refine_ls_weighting_details' was
created. The value of the new tag was set to
'w=1/[\s^2^(Fo^2^)+(0.0579P)^2^+0.0000P] where P=(Fo^2^+2Fc^2^)/3'.

Automatic conversion script
Id: cif_fix_values 3143 2015-03-26 13:38:13Z robertas 
;
_cod_original_cell_volume 6034.1(15)
_cod_database_code 4313938

loop_
_symmetry_equiv_pos_as_xyz
'x, y, z'
'-x, y, -z+1/2'
'x+1/2, y+1/2, z'
'-x+1/2, y+1/2, -z+1/2'
'-x, -y, -z'
'x, -y, z-1/2'
'-x+1/2, -y+1/2, -z'
'x+1/2, -y+1/2, z-1/2'

loop_
_atom_site_aniso_label
_atom_site_aniso_U_11
_atom_site_aniso_U_22
_atom_site_aniso_U_33
_atom_site_aniso_U_23
_atom_site_aniso_U_13
_atom_site_aniso_U_12
Nd1 0.0331(4) 0.0392(4) 0.0255(3) 0.0011(3) -0.0039(3) 0.0077(3)
Nd2 0.0337(4) 0.0395(4) 0.0299(4) -0.0055(3) -0.0027(3) 0.0079(3)
Nd3 0.0328(7) 0.0323(7) 0.0395(7) 0.0004(6) -0.0012(6) -0.0028(6)
O 0.026(6) 0.032(6) 0.030(6) -0.002(5) 0.000(5) -0.006(5)
N1 0.039(7) 0.084(10) 0.050(7) -0.009(7) -0.002(6) 0.025(7)
C2 0.049(10) 0.089(13) 0.103(15) -0.002(12) -0.047(10) 0.023(10)
C3 0.068(13) 0.157(21) 0.050(10) -0.046(13) -0.014(9) 0.026(13)
N4 0.073(10) 0.058(8) 0.040(7) -0.015(6) -0.012(6) 0.017(7)
C5 0.125(21) 0.256(38) 0.019(9) -0.005(15) -0.014(11) -0.022(24)
C6 0.181(28) 0.103(17) 0.047(12) 0.023(12) 0.042(15) 0.027(18)
N7 0.075(11) 0.126(14) 0.052(9) 0.049(10) -0.010(8) 0.010(10)
C8 0.204(29) 0.092(16) 0.045(11) 0.040(11) -0.030(15) -0.051(18)
C9 0.127(22) 0.071(16) 0.189(31) 0.072(20) 0.027(22) 0.013(15)
N10 0.131(15) 0.052(8) 0.067(10) 0.011(8) -0.053(10) 0.005(9)
C11 0.117(20) 0.086(16) 0.095(16) 0.010(13) 0.011(14) 0.078(15)
C12 0.079(16) 0.095(18) 0.183(30) -0.064(19) -0.060(18) 0.040(14)
C13 0.031(10) 0.225(32) 0.118(20) 0.003(22) -0.008(11) 0.024(15)
C14 0.034(8) 0.083(12) 0.056(9) -0.001(8) 0.014(7) 0.005(8)
O15 0.026(5) 0.094(8) 0.027(5) -0.007(5) -0.005(4) 0.014(5)
C16 0.115(18) 0.103(17) 0.077(14) -0.055(13) -0.022(13) 0.014(14)
C17 0.065(10) 0.044(8) 0.038(7) -0.008(6) -0.030(7) 0.007(7)
O18 0.062(6) 0.033(5) 0.064(6) -0.018(5) -0.034(5) 0.012(5)
C19 0.085(17) 0.215(33) 0.122(21) 0.115(23) 0.017(15) 0.016(19)
C20 0.049(9) 0.078(12) 0.056(9) 0.026(9) 0.003(7) -0.002(8)
O21 0.053(6) 0.054(6) 0.038(5) 0.022(4) 0.016(5) 0.014(5)
C22 0.188(28) 0.066(14) 0.124(20) -0.002(14) -0.084(20) 0.033(16)
C23 0.068(10) 0.042(8) 0.043(8) 0.003(6) -0.015(7) -0.020(7)
O24 0.104(9) 0.028(5) 0.045(6) 0.008(4) -0.009(6) 0.004(5)
N25 0.077(10) 0.038(7) 0.058(8) -0.028(6) 0.003(7) 0.014(7)
O26 0.052(7) 0.054(6) 0.075(8) -0.017(6) -0.011(6) 0.009(5)
O27 0.045(6) 0.054(6) 0.067(7) -0.007(5) -0.004(5) 0.016(5)
O28 0.120(13) 0.074(9) 0.093(10) -0.021(8) -0.007(9) 0.024(8)
N29 0.066(9) 0.060(8) 0.043(7) -0.011(6) 0.001(7) 0.008(7)
O30 0.055(7) 0.082(8) 0.034(5) -0.013(5) -0.003(5) -0.006(6)
O31 0.041(6) 0.080(8) 0.057(7) -0.012(6) -0.003(5) 0.012(5)
O32 0.087(9) 0.138(13) 0.047(7) -0.025(8) 0.016(7) 0.018(9)
N33 0.083(12) 0.083(12) 0.081(12) 0.008(9) 0.002(9) -0.017(9)
O34 0.092(21) 0.070(17) 0.115(23) -0.006(16) 0.017(18) -0.008(15)
O35 0.029(11) 0.130(24) 0.109(21) 0.007(19) -0.012(12) -0.034(14)
O36 0.182(41) 0.165(39) 0.168(39) 0.036(31) 0.002(32) -0.127(34)
N37 0.081(24) 0.063(21) 0.092(23) 0.007(18) 0.006(19) -0.056(20)
O38 0.075(18) 0.058(15) 0.130(24) -0.001(15) -0.060(17) -0.006(13)
O39 0.060(16) 0.050(15) 0.146(27) -0.017(16) 0.021(16) -0.025(12)
O40 0.109(30) 0.079(24) 0.395(83) -0.019(36) 0.003(40) -0.021(22)

loop_
_atom_site_label
_atom_site_type_symbol
_atom_site_fract_x
_atom_site_fract_y
_atom_site_fract_z
_atom_site_U_iso_or_equiv
_atom_site_thermal_displace_type
_atom_site_occupancy
_atom_site_calc_flag
_atom_site_refinement_flags
_atom_site_disorder_group
Nd1 Nd 0.18641(3) -0.64666(6) -0.08771(3) 0.0327(2) Uani 1 d . .
Nd2 Nd 0.30728(3) -0.88239(6) -0.07060(3) 0.0344(2) Uani 1 d . .
Nd3 Nd 0.34230(6) -0.60138(11) -0.00794(6) 0.0349(3) Uani 0.50 d P 2
O O 0.2500 -0.7500 0.0000 0.030(3) Uani 1 d S .
N1 N 0.0614(6) -0.6030(12) -0.1021(5) 0.058(3) Uani 1 d . .
C2 C 0.0344(8) -0.6451(17) -0.1546(9) 0.081(6) Uani 1 d . .
H2A H -0.0084(8) -0.6683(17) -0.1479(9) 0.097 Uiso 1 calc R .
H2B H 0.0321(8) -0.5820(17) -0.1804(9) 0.097 Uiso 1 calc R .
C3 C 0.0647(9) -0.7372(22) -0.1825(8) 0.092(7) Uani 1 d . .
H3A H 0.0515(9) -0.8071(22) -0.1652(8) 0.111 Uiso 1 calc R .
H3B H 0.0488(9) -0.7386(22) -0.2208(8) 0.111 Uiso 1 calc R .
N4 N 0.1320(7) -0.7376(11) -0.1835(5) 0.057(4) Uani 1 d . .
C5 C 0.1527(13) -0.6810(31) -0.2330(7) 0.134(12) Uani 1 d . .
H5A H 0.1537(13) -0.7371(31) -0.2624(7) 0.161 Uiso 1 calc R .
H5B H 0.1205(13) -0.6266(31) -0.2438(7) 0.161 Uiso 1 calc R .
C6 C 0.2099(14) -0.6244(21) -0.2326(8) 0.109(9) Uani 1 d . .
H6A H 0.2098(14) -0.5754(21) -0.2651(8) 0.131 Uiso 1 calc R .
H6B H 0.2425(14) -0.6805(21) -0.2376(8) 0.131 Uiso 1 calc R .
N7 N 0.2281(8) -0.5556(16) -0.1840(6) 0.085(5) Uani 1 d . .
C8 C 0.2042(15) -0.4389(20) -0.1949(8) 0.114(10) Uani 1 d . .
H8A H 0.2348(15) -0.3993(20) -0.2168(8) 0.137 Uiso 1 calc R .
H8B H 0.1659(15) -0.4448(20) -0.2176(8) 0.137 Uiso 1 calc R .
C9 C 0.1912(13) -0.3705(20) -0.1472(14) 0.128(11) Uani 1 d . .
H9A H 0.2309(13) -0.3441(20) -0.1312(14) 0.154 Uiso 1 calc R .
H9B H 0.1679(13) -0.3044(20) -0.1600(14) 0.154 Uiso 1 calc R .
N10 N 0.1582(9) -0.4205(12) -0.1058(6) 0.085(5) Uani 1 d . .
C11 C 0.0895(12) -0.4096(20) -0.1169(10) 0.099(8) Uani 1 d . .
H11A H 0.0768(12) -0.3361(20) -0.1031(10) 0.119 Uiso 1 calc R .
H11B H 0.0826(12) -0.4088(20) -0.1570(10) 0.119 Uiso 1 calc R .
C12 C 0.0491(11) -0.4899(21) -0.0950(14) 0.120(11) Uani 1 d . .
H12A H 0.0472(11) -0.4761(21) -0.0553(14) 0.144 Uiso 1 calc R .
H12B H 0.0075(11) -0.4754(21) -0.1109(14) 0.144 Uiso 1 calc R .
C13 C 0.0331(9) -0.6780(29) -0.0614(11) 0.125(11) Uani 1 d . .
H13A H 0.0335(9) -0.7541(29) -0.0766(11) 0.150 Uiso 1 calc R .
H13B H -0.0105(9) -0.6561(29) -0.0582(11) 0.150 Uiso 1 calc R .
C14 C 0.0613(7) -0.6831(16) -0.0046(7) 0.057(4) Uani 1 d . .
H14A H 0.0490(7) -0.6161(16) 0.0159(7) 0.069 Uiso 1 calc R .
H14B H 0.0448(7) -0.7486(16) 0.0145(7) 0.069 Uiso 1 calc R .
O15 O 0.1256(4) -0.6896(10) -0.0042(4) 0.049(3) Uani 1 d . .
C16 C 0.1617(11) -0.8514(19) -0.1873(9) 0.099(8) Uani 1 d . .
H16A H 0.1383(11) -0.8954(19) -0.2150(9) 0.119 Uiso 1 calc R .
H16B H 0.2040(11) -0.8418(19) -0.2006(9) 0.119 Uiso 1 calc R .
C17 C 0.1652(7) -0.9155(12) -0.1363(6) 0.050(4) Uani 1 d . .
H17A H 0.1231(7) -0.9340(12) -0.1249(6) 0.059 Uiso 1 calc R .
H17B H 0.1874(7) -0.9858(12) -0.1425(6) 0.059 Uiso 1 calc R .
O18 O 0.1971(5) -0.8526(7) -0.0926(4) 0.054(3) Uani 1 d . .
C19 C 0.2955(11) -0.5374(28) -0.1701(11) 0.140(13) Uani 1 d . .
H19A H 0.3165(11) -0.5137(28) -0.2035(11) 0.168 Uiso 1 calc R .
H19B H 0.2994(11) -0.4764(28) -0.1432(11) 0.168 Uiso 1 calc R .
C20 C 0.3277(7) -0.6375(15) -0.1473(7) 0.061(4) Uani 1 d . .
H20A H 0.3295(7) -0.6950(15) -0.1761(7) 0.073 Uiso 1 calc R .
H20B H 0.3704(7) -0.6174(15) -0.1364(7) 0.073 Uiso 1 calc R .
O21 O 0.2971(5) -0.6825(8) -0.1007(4) 0.048(2) Uani 1 d . .
C22 C 0.1675(14) -0.3654(19) -0.0498(11) 0.128(11) Uani 1 d . .
H22A H 0.1678(14) -0.2838(19) -0.0542(11) 0.153 Uiso 1 calc R .
H22B H 0.1329(14) -0.3853(19) -0.0262(11) 0.153 Uiso 1 calc R .
C23 C 0.2279(8) -0.4029(12) -0.0228(6) 0.051(4) Uani 1 d . .
H23A H 0.2625(8) -0.3839(12) -0.0464(6) 0.061 Uiso 1 calc R .
H23B H 0.2342(8) -0.3644(12) 0.0127(6) 0.061 Uiso 1 calc R .
O24 O 0.2262(6) -0.5213(8) -0.0141(4) 0.059(3) Uani 1 d . .
N25 N 0.3312(6) -1.1235(9) -0.1044(5) 0.058(3) Uani 1 d D .
O26 O 0.2766(5) -1.0822(9) -0.1092(5) 0.061(3) Uani 1 d D .
O27 O 0.3733(5) -1.0647(9) -0.0804(5) 0.056(3) Uani 1 d D .
O28 O 0.3441(8) -1.2162(11) -0.1237(6) 0.096(5) Uani 1 d D .
N29 N 0.3939(6) -0.8899(11) -0.1670(5) 0.056(3) Uani 1 d D .
O30 O 0.3361(5) -0.9122(10) -0.1732(4) 0.057(3) Uani 1 d D .
O31 O 0.4126(5) -0.8472(10) -0.1218(4) 0.060(3) Uani 1 d D .
O32 O 0.4304(6) -0.9127(14) -0.2043(5) 0.090(4) Uani 1 d D .
N33 N 0.4354(13) -0.5001(26) -0.0821(12) 0.082(9) Uani 0.50 d PDU 2
O34 O 0.3886(14) -0.4522(22) -0.0671(13) 0.092(8) Uani 0.50 d PD 2
O35 O 0.4421(10) -0.5985(25) -0.0661(12) 0.090(9) Uani 0.50 d PD 2
O36 O 0.4749(20) -0.4566(38) -0.1109(17) 0.172(20) Uani 0.50 d PD 2
N37 N 0.4158(12) -0.4337(21) 0.0505(12) 0.079(10) Uani 0.50 d PD 2
O38 O 0.3607(12) -0.4124(20) 0.0400(12) 0.089(9) Uani 0.50 d PD 2
O39 O 0.4376(11) -0.5280(21) 0.0416(13) 0.085(9) Uani 0.50 d PD 2
O40 O 0.4456(18) -0.3646(29) 0.0777(22) 0.194(26) Uani 0.50 d PD 2
O51 O 0.0413(46) -1.1553(82) -0.2224(49) 0.142(33) Uiso 0.25 d P .
O52 O 0.0266(34) -1.1345(72) -0.2540(39) 0.110(23) Uiso 0.25 d P .
C53 C 0.0689(47) -0.8802(86) -0.3204(43) 0.105(29) Uiso 0.25 d P .
C54 C 0.0263(83) -0.9969(136) -0.2811(75) 0.164(58) Uiso 0.25 d P .
C55 C -0.0089(80) -1.1006(145) -0.2961(67) 0.142(48) Uiso 0.25 d P .
C56 C 0.0131(112) -1.0452(159) -0.2337(101) 0.174(73) Uiso 0.25 d P .

loop_
_atom_type_symbol
_atom_type_description
_atom_type_scat_dispersion_real
_atom_type_scat_dispersion_imag
_atom_type_scat_source
C C 0.0033 0.0016 'International Tables Vol C Tables 4.2.6.8 and 6.1.1.4'
H H 0.0000 0.0000 'International Tables Vol C Tables 4.2.6.8 and 6.1.1.4'
N N 0.0061 0.0033 'International Tables Vol C Tables 4.2.6.8 and 6.1.1.4'
O O 0.0106 0.0060 'International Tables Vol C Tables 4.2.6.8 and 6.1.1.4'
Nd Nd -0.1943 3.0179 'International Tables Vol C Tables 4.2.6.8 and 6.1.1.4'

loop_
_geom_angle_atom_site_label_1
_geom_angle_atom_site_label_2
_geom_angle_atom_site_label_3
_geom_angle
_geom_angle_site_symmetry_1
_geom_angle_site_symmetry_3
_geom_angle_publ_flag
O21 Nd1 O24 83.1(4) . . ?
O21 Nd1 O18 74.2(3) . . ?
O24 Nd1 O18 127.4(3) . . ?
O21 Nd1 O15 127.1(3) . . ?
O24 Nd1 O15 73.5(4) . . ?
O18 Nd1 O15 83.5(4) . . ?
O21 Nd1 N7 67.5(4) . . ?
O24 Nd1 N7 105.1(5) . . ?
O18 Nd1 N7 108.6(5) . . ?
O15 Nd1 N7 164.1(4) . . ?
O21 Nd1 N1 165.3(3) . . ?
O24 Nd1 N1 107.1(4) . . ?
O18 Nd1 N1 105.9(4) . . ?
O15 Nd1 N1 66.9(3) . . ?
N7 Nd1 N1 99.2(4) . . ?
O21 Nd1 O 64.1(2) . . ?
O24 Nd1 O 64.1(2) . . ?
O18 Nd1 O 63.4(2) . . ?
O15 Nd1 O 63.0(2) . . ?
N7 Nd1 O 131.2(3) . . ?
N1 Nd1 O 129.6(3) . . ?
O21 Nd1 N4 102.2(4) . . ?
O24 Nd1 N4 165.5(3) . . ?
O18 Nd1 N4 67.1(3) . . ?
O15 Nd1 N4 112.2(4) . . ?
N7 Nd1 N4 65.6(5) . . ?
N1 Nd1 N4 65.4(4) . . ?
O Nd1 N4 130.4(3) . . ?
O21 Nd1 N10 110.8(5) . . ?
O24 Nd1 N10 66.2(4) . . ?
O18 Nd1 N10 166.3(4) . . ?
O15 Nd1 N10 102.1(5) . . ?
N7 Nd1 N10 63.9(6) . . ?
N1 Nd1 N10 65.9(5) . . ?
O Nd1 N10 130.3(3) . . ?
N4 Nd1 N10 99.3(4) . . ?
O21 Nd1 Nd2 39.6(2) . . ?
O24 Nd1 Nd2 98.4(3) . . ?
O18 Nd1 Nd2 38.2(2) . . ?
O15 Nd1 Nd2 97.5(2) . . ?
N7 Nd1 Nd2 98.3(4) . . ?
N1 Nd1 Nd2 143.9(3) . . ?
O Nd1 Nd2 43.726(15) . . ?
N4 Nd1 Nd2 94.1(3) . . ?
N10 Nd1 Nd2 149.9(4) . . ?
O21 Nd1 Nd2 97.9(2) . 7_535 ?
O24 Nd1 Nd2 38.9(2) . 7_535 ?
O18 Nd1 Nd2 97.9(2) . 7_535 ?
O15 Nd1 Nd2 38.2(2) . 7_535 ?
N7 Nd1 Nd2 143.8(4) . 7_535 ?
N1 Nd1 Nd2 96.6(3) . 7_535 ?
O Nd1 Nd2 43.63(2) . 7_535 ?
N4 Nd1 Nd2 150.0(3) . 7_535 ?
N10 Nd1 Nd2 94.0(3) . 7_535 ?
Nd2 Nd1 Nd2 87.36(2) . 7_535 ?
O21 Nd1 Nd3 96.6(2) . 7_535 ?
O24 Nd1 Nd3 95.5(2) . 7_535 ?
O18 Nd1 Nd3 43.2(3) . 7_535 ?
O15 Nd1 Nd3 41.9(2) . 7_535 ?
N7 Nd1 Nd3 151.7(4) . 7_535 ?
N1 Nd1 Nd3 92.9(3) . 7_535 ?
O Nd1 Nd3 43.86(2) . 7_535 ?
N4 Nd1 Nd3 97.3(3) . 7_535 ?
N10 Nd1 Nd3 143.9(4) . 7_535 ?
Nd2 Nd1 Nd3 58.94(3) . 7_535 ?
Nd2 Nd1 Nd3 58.20(3) 7_535 7_535 ?
O18 Nd2 O15 131.4(3) . 7_535 ?
O18 Nd2 O24 86.9(4) . 7_535 ?
O15 Nd2 O24 74.2(4) 7_535 7_535 ?
O18 Nd2 O21 73.8(3) . . ?
O15 Nd2 O21 85.8(4) 7_535 . ?
O24 Nd2 O21 131.2(3) 7_535 . ?
O18 Nd2 O30 93.9(3) . . ?
O15 Nd2 O30 127.2(3) 7_535 . ?
O24 Nd2 O30 144.1(3) 7_535 . ?
O21 Nd2 O30 82.7(3) . . ?
O18 Nd2 O27 128.9(3) . . ?
O15 Nd2 O27 92.8(3) 7_535 . ?
O24 Nd2 O27 82.0(4) 7_535 . ?
O21 Nd2 O27 144.1(3) . . ?
O30 Nd2 O27 69.8(4) . . ?
O18 Nd2 O26 79.8(3) . . ?
O15 Nd2 O26 135.9(4) 7_535 . ?
O24 Nd2 O26 78.4(3) 7_535 . ?
O21 Nd2 O26 137.7(3) . . ?
O30 Nd2 O26 66.5(4) . . ?
O27 Nd2 O26 49.2(3) . . ?
O18 Nd2 O31 135.5(4) . . ?
O15 Nd2 O31 78.2(3) 7_535 . ?
O24 Nd2 O31 137.3(4) 7_535 . ?
O21 Nd2 O31 77.3(3) . . ?
O30 Nd2 O31 49.0(3) . . ?
O27 Nd2 O31 67.3(3) . . ?
O26 Nd2 O31 100.7(3) . . ?
O18 Nd2 O 65.7(2) . . ?
O15 Nd2 O 65.7(2) 7_535 . ?
O24 Nd2 O 65.9(2) 7_535 . ?
O21 Nd2 O 65.3(2) . . ?
O30 Nd2 O 145.4(3) . . ?
O27 Nd2 O 144.8(2) . . ?
O26 Nd2 O 130.5(3) . . ?
O31 Nd2 O 128.8(2) . . ?
O18 Nd2 N29 116.7(3) . . ?
O15 Nd2 N29 102.7(3) 7_535 . ?
O24 Nd2 N29 145.6(4) 7_535 . ?
O21 Nd2 N29 81.6(3) . . ?
O30 Nd2 N29 24.7(3) . . ?
O27 Nd2 N29 63.7(3) . . ?
O26 Nd2 N29 81.5(4) . . ?
O31 Nd2 N29 24.5(3) . . ?
O Nd2 N29 145.1(2) . . ?
O18 Nd2 N25 104.5(3) . . ?
O15 Nd2 N25 115.6(3) 7_535 . ?
O24 Nd2 N25 80.7(3) 7_535 . ?
O21 Nd2 N25 146.9(3) . . ?
O30 Nd2 N25 64.3(4) . . ?
O27 Nd2 N25 24.6(3) . . ?
O26 Nd2 N25 24.7(3) . . ?
O31 Nd2 N25 82.6(3) . . ?
O Nd2 N25 145.2(3) . . ?
N29 Nd2 N25 69.6(3) . . ?
O18 Nd2 Nd3 98.1(2) . . ?
O15 Nd2 Nd3 43.7(3) 7_535 . ?
O24 Nd2 Nd3 98.0(2) 7_535 . ?
O21 Nd2 Nd3 44.0(2) . . ?
O30 Nd2 Nd3 117.3(3) . . ?
O27 Nd2 Nd3 132.7(2) . . ?
O26 Nd2 Nd3 175.9(3) . . ?
O31 Nd2 Nd3 83.3(2) . . ?
O Nd2 Nd3 45.47(2) . . ?
N29 Nd2 Nd3 102.6(2) . . ?
N25 Nd2 Nd3 157.3(2) . . ?
O39 Nd3 O34 72.1(10) . . ?
O39 Nd3 O38 50.3(7) . . ?
O34 Nd3 O38 64.9(10) . . ?
O39 Nd3 O35 65.1(9) . . ?
O34 Nd3 O35 48.3(8) . . ?
O38 Nd3 O35 96.6(10) . . ?
O39 Nd3 O15 94.0(6) . 7_535 ?
O34 Nd3 O15 129.5(7) . 7_535 ?
O38 Nd3 O15 139.0(6) . 7_535 ?
O35 Nd3 O15 81.6(7) . 7_535 ?
O39 Nd3 O21 145.3(7) . . ?
O34 Nd3 O21 85.1(7) . . ?
O38 Nd3 O21 140.0(6) . . ?
O35 Nd3 O21 80.3(6) . . ?
O15 Nd3 O21 80.4(3) 7_535 . ?
O39 Nd3 O18 84.9(7) . 7_535 ?
O34 Nd3 O18 144.3(7) . 7_535 ?
O38 Nd3 O18 79.4(7) . 7_535 ?
O35 Nd3 O18 142.0(6) . 7_535 ?
O15 Nd3 O18 77.8(3) 7_535 7_535 ?
O21 Nd3 O18 126.3(3) . 7_535 ?
O39 Nd3 O 142.9(7) . . ?
O34 Nd3 O 145.0(7) . . ?
O38 Nd3 O 131.1(7) . . ?
O35 Nd3 O 132.4(6) . . ?
O15 Nd3 O 63.3(2) 7_535 . ?
O21 Nd3 O 63.7(2) . . ?
O18 Nd3 O 62.6(2) 7_535 . ?
O39 Nd3 O24 130.7(6) . . ?
O34 Nd3 O24 95.7(7) . . ?
O38 Nd3 O24 81.0(6) . . ?
O35 Nd3 O24 138.5(7) . . ?
O15 Nd3 O24 126.4(3) 7_535 . ?
O21 Nd3 O24 76.1(3) . . ?
O18 Nd3 O24 78.7(3) 7_535 . ?
O Nd3 O24 63.1(2) . . ?
O39 Nd3 N37 25.3(5) . . ?
O34 Nd3 N37 64.5(9) . . ?
O38 Nd3 N37 25.1(5) . . ?
O35 Nd3 N37 79.0(8) . . ?
O15 Nd3 N37 117.9(6) 7_535 . ?
O21 Nd3 N37 149.6(6) . . ?
O18 Nd3 N37 83.0(6) 7_535 . ?
O Nd3 N37 145.0(5) . . ?
O24 Nd3 N37 106.0(6) . . ?
O39 Nd3 N33 66.0(9) . . ?
O34 Nd3 N33 23.7(5) . . ?
O38 Nd3 N33 79.6(9) . . ?
O35 Nd3 N33 24.5(5) . . ?
O15 Nd3 N33 106.0(6) 7_535 . ?
O21 Nd3 N33 82.6(6) . . ?
O18 Nd3 N33 150.7(6) 7_535 . ?
O Nd3 N33 145.5(6) . . ?
O24 Nd3 N33 117.6(6) . . ?
N37 Nd3 N33 69.4(8) . . ?
O39 Nd3 Nd2 131.2(6) . . ?
O34 Nd3 Nd2 118.8(7) . . ?
O38 Nd3 Nd2 176.0(7) . . ?
O35 Nd3 Nd2 87.2(6) . . ?
O15 Nd3 Nd2 40.4(2) 7_535 . ?
O21 Nd3 Nd2 41.7(2) . . ?
O18 Nd3 Nd2 96.9(2) 7_535 . ?
O Nd3 Nd2 45.14(2) . . ?
O24 Nd3 Nd2 96.9(2) . . ?
N37 Nd3 Nd2 156.5(5) . . ?
N33 Nd3 Nd2 104.4(6) . . ?
Nd2 O Nd2 180.0 . 7_535 ?
Nd2 O Nd3 89.39(4) . . ?
Nd2 O Nd3 90.61(4) 7_535 . ?
Nd2 O Nd3 90.61(4) . 7_535 ?
Nd2 O Nd3 89.39(4) 7_535 7_535 ?
Nd3 O Nd3 180.0 . 7_535 ?
Nd2 O Nd1 89.90(2) . . ?
Nd2 O Nd1 90.10(2) 7_535 . ?
Nd3 O Nd1 90.04(3) . . ?
Nd3 O Nd1 89.96(3) 7_535 . ?
Nd2 O Nd1 90.10(2) . 7_535 ?
Nd2 O Nd1 89.90(2) 7_535 7_535 ?
Nd3 O Nd1 89.96(3) . 7_535 ?
Nd3 O Nd1 90.04(3) 7_535 7_535 ?
Nd1 O Nd1 180.0 . 7_535 ?
C12 N1 C2 111.5(16) . . ?
C12 N1 C13 115.2(22) . . ?
C2 N1 C13 102.2(17) . . ?
C12 N1 Nd1 110.9(12) . . ?
C2 N1 Nd1 113.8(9) . . ?
C13 N1 Nd1 102.7(10) . . ?
C3 C2 N1 119.3(13) . . ?
N4 C3 C2 118.1(17) . . ?
C3 N4 C5 110.0(17) . . ?
C3 N4 C16 115.5(17) . . ?
C5 N4 C16 103.2(18) . . ?
C3 N4 Nd1 112.4(9) . . ?
C5 N4 Nd1 111.9(13) . . ?
C16 N4 Nd1 103.4(10) . . ?
C6 C5 N4 120.5(17) . . ?
C5 C6 N7 119.0(19) . . ?
C6 N7 C19 119.5(22) . . ?
C6 N7 C8 106.9(15) . . ?
C19 N7 C8 103.3(20) . . ?
C6 N7 Nd1 111.8(13) . . ?
C19 N7 Nd1 101.8(11) . . ?
C8 N7 Nd1 113.4(14) . . ?
C9 C8 N7 117.0(16) . . ?
N10 C9 C8 116.9(22) . . ?
C9 N10 C11 110.8(18) . . ?
C9 N10 C22 114.0(22) . . ?
C11 N10 C22 103.0(19) . . ?
C9 N10 Nd1 114.7(15) . . ?
C11 N10 Nd1 108.6(12) . . ?
C22 N10 Nd1 104.8(10) . . ?
C12 C11 N10 119.3(17) . . ?
N1 C12 C11 119.7(23) . . ?
N1 C13 C14 118.6(20) . . ?
O15 C14 C13 112.8(14) . . ?
C14 O15 Nd2 123.7(9) . 7_535 ?
C14 O15 Nd1 122.0(8) . . ?
Nd2 O15 Nd1 102.6(4) 7_535 . ?
C14 O15 Nd3 108.4(10) . 7_535 ?
Nd2 O15 Nd3 96.0(3) 7_535 7_535 ?
Nd1 O15 Nd3 98.3(3) . 7_535 ?
C17 C16 N4 115.8(16) . . ?
O18 C17 C16 111.0(13) . . ?
C17 O18 Nd2 121.3(8) . . ?
C17 O18 Nd1 120.4(7) . . ?
Nd2 O18 Nd1 103.1(3) . . ?
C17 O18 Nd3 113.8(9) . 7_535 ?
Nd2 O18 Nd3 95.9(3) . 7_535 ?
Nd1 O18 Nd3 97.4(3) . 7_535 ?
C20 C19 N7 114.0(22) . . ?
O21 C20 C19 112.2(15) . . ?
C20 O21 Nd1 120.5(8) . . ?
C20 O21 Nd2 123.4(9) . . ?
Nd1 O21 Nd2 101.9(3) . . ?
C20 O21 Nd3 112.0(9) . . ?
Nd1 O21 Nd3 99.4(3) . . ?
Nd2 O21 Nd3 94.3(3) . . ?
C23 C22 N10 110.5(20) . . ?
O24 C23 C22 109.4(14) . . ?
C23 O24 Nd1 120.2(8) . . ?
C23 O24 Nd2 126.1(9) . 7_535 ?
Nd1 O24 Nd2 102.5(4) . 7_535 ?
C23 O24 Nd3 109.5(9) . . ?
Nd1 O24 Nd3 97.3(4) . . ?
Nd2 O24 Nd3 94.6(3) 7_535 . ?
O28 N25 O27 120.1(13) . . ?
O28 N25 O26 121.8(13) . . ?
O27 N25 O26 118.1(10) . . ?
O28 N25 Nd2 172.3(12) . . ?
O27 N25 Nd2 58.6(6) . . ?
O26 N25 Nd2 59.8(6) . . ?
N25 O26 Nd2 95.5(7) . . ?
N25 O27 Nd2 96.8(7) . . ?
O32 N29 O31 121.8(13) . . ?
O32 N29 O30 120.1(12) . . ?
O31 N29 O30 118.1(11) . . ?
O32 N29 Nd2 168.8(11) . . ?
O31 N29 Nd2 60.4(7) . . ?
O30 N29 Nd2 58.6(6) . . ?
N29 O30 Nd2 96.7(7) . . ?
N29 O31 Nd2 95.0(8) . . ?
O34 N33 O36 124.1(40) . . ?
O34 N33 O35 115.9(30) . . ?
O36 N33 O35 119.9(36) . . ?
O34 N33 Nd3 55.8(18) . . ?
O36 N33 Nd3 177.5(26) . . ?
O35 N33 Nd3 60.2(17) . . ?
N33 O34 Nd3 100.5(21) . . ?
N33 O35 Nd3 95.3(20) . . ?
O40 N37 O38 117.2(31) . . ?
O40 N37 O39 120.7(30) . . ?
O38 N37 O39 121.2(27) . . ?
O40 N37 Nd3 176.8(28) . . ?
O38 N37 Nd3 62.1(16) . . ?
O39 N37 Nd3 59.5(16) . . ?
N37 O38 Nd3 92.8(19) . . ?
N37 O39 Nd3 95.3(19) . . ?
O52 O51 C55 88.3(100) . 2_554 ?
O52 O51 C56 55.6(100) . . ?
C55 O51 C56 42.1(100) 2_554 . ?
O52 O51 O52 46.7(95) . 2_554 ?
C55 O51 O52 56.2(99) 2_554 2_554 ?
C56 O51 O52 54.4(86) . 2_554 ?
O51 O52 O52 101.0(100) . 2_554 ?
O51 O52 C56 88.8(100) . . ?
O52 O52 C56 71.7(100) 2_554 . ?
O51 O52 C55 165.9(100) . . ?
O52 O52 C55 65.1(99) 2_554 . ?
C56 O52 C55 84.6(100) . . ?
O51 O52 C55 52.2(99) . 2_554 ?
O52 O52 C55 63.0(84) 2_554 2_554 ?
C56 O52 C55 44.9(100) . 2_554 ?
C55 O52 C55 115.7(100) . 2_554 ?
O51 O52 C56 128.5(100) . 2_554 ?
O52 O52 C56 55.7(100) 2_554 2_554 ?
C56 O52 C56 42.5(100) . 2_554 ?
C55 O52 C56 42.4(94) . 2_554 ?
C55 O52 C56 77.1(100) 2_554 2_554 ?
O51 O52 O51 126.4(100) . 2_554 ?
O52 O52 O51 32.3(62) 2_554 2_554 ?
C56 O52 O51 93.2(100) . 2_554 ?
C55 O52 O51 42.0(72) . 2_554 ?
C55 O52 O51 95.3(77) 2_554 2_554 ?
C56 O52 O51 59.0(97) 2_554 2_554 ?
O51 O52 C54 126.8(100) . . ?
O52 O52 C54 93.9(74) 2_554 . ?
C56 O52 C54 48.4(100) . . ?
C55 O52 C54 55.4(100) . . ?
C55 O52 C54 93.3(100) 2_554 . ?
C56 O52 C54 38.2(95) 2_554 . ?
O51 O52 C54 91.0(94) 2_554 . ?
C56 C54 C56 45.6(100) 2_554 . ?
C56 C54 C55 41.3(100) 2_554 . ?
C56 C54 C55 74.4(100) . . ?
C56 C54 O52 52.0(100) 2_554 . ?
C56 C54 O52 43.3(100) . . ?
C55 C54 O52 46.9(74) . . ?
C56 C54 C54 42.3(100) 2_554 2_554 ?
C56 C54 C54 33.8(100) . 2_554 ?
C55 C54 C54 83.4(100) . 2_554 ?
O52 C54 C54 72.7(66) . 2_554 ?
C56 C54 C53 157.4(100) 2_554 . ?
C56 C54 C53 149.1(100) . . ?
C55 C54 C53 136.2(100) . . ?
O52 C54 C53 148.8(100) . . ?
C54 C54 C53 133.5(62) 2_554 . ?
C56 C55 O51 91.6(100) 2_554 2_554 ?
C56 C55 O52 72.7(100) 2_554 . ?
O51 C55 O52 81.8(100) 2_554 . ?
C56 C55 O52 60.4(100) 2_554 2_554 ?
O51 C55 O52 39.5(80) 2_554 2_554 ?
O52 C55 O52 51.9(85) . 2_554 ?
C56 C55 C54 47.1(100) 2_554 . ?
O51 C55 C54 137.8(100) 2_554 . ?
O52 C55 C54 77.7(100) . . ?
O52 C55 C54 100.6(100) 2_554 . ?
C56 C55 C56 28.3(100) 2_554 . ?
O51 C55 C56 91.9(100) 2_554 . ?
O52 C55 C56 45.0(93) . . ?
O52 C55 C56 52.7(100) 2_554 . ?
C54 C55 C56 48.3(84) . . ?
C56 C56 C55 122.7(100) 2_554 2_554 ?
C56 C56 C54 80.0(100) 2_554 2_554 ?
C55 C56 C54 91.5(100) 2_554 2_554 ?
C56 C56 O52 78.8(100) 2_554 . ?
C55 C56 O52 74.7(100) 2_554 . ?
C54 C56 O52 142.4(100) 2_554 . ?
C56 C56 C54 54.4(100) 2_554 . ?
C55 C56 C54 162.7(100) 2_554 . ?
C54 C56 C54 103.9(100) 2_554 . ?
O52 C56 C54 88.3(100) . . ?
C56 C56 O52 58.6(100) 2_554 2_554 ?
C55 C56 O52 64.8(100) 2_554 2_554 ?
C54 C56 O52 89.8(100) 2_554 2_554 ?
O52 C56 O52 52.6(95) . 2_554 ?
C54 C56 O52 106.9(100) . 2_554 ?
C56 C56 O51 112.5(100) 2_554 . ?
C55 C56 O51 46.3(100) 2_554 . ?
C54 C56 O51 136.9(100) 2_554 . ?
O52 C56 O51 35.6(75) . . ?
C54 C56 O51 117.0(100) . . ?
O52 C56 O51 66.6(93) 2_554 . ?
C56 C56 C55 29.1(100) 2_554 . ?
C55 C56 C55 111.1(100) 2_554 . ?
C54 C56 C55 107.2(100) 2_554 . ?
O52 C56 C55 50.4(100) . . ?
C54 C56 C55 57.3(89) . . ?
O52 C56 C55 50.2(100) 2_554 . ?
O51 C56 C55 85.4(100) . . ?

loop_
_geom_bond_atom_site_label_1
_geom_bond_atom_site_label_2
_geom_bond_distance
_geom_bond_site_symmetry_2
_geom_bond_publ_flag
Nd1 O21 2.424(9) . ?
Nd1 O24 2.438(10) . ?
Nd1 O18 2.447(9) . ?
Nd1 O15 2.471(9) . ?
Nd1 N7 2.720(14) . ?
Nd1 N1 2.724(12) . ?
Nd1 O 2.7552(7) . ?
Nd1 N4 2.763(12) . ?
Nd1 N10 2.770(14) . ?
Nd1 Nd2 3.8063(10) . ?
Nd1 Nd2 3.8129(11) 7_535 ?
Nd1 Nd3 3.819(2) 7_535 ?
Nd2 O18 2.415(9) . ?
Nd2 O15 2.416(9) 7_535 ?
Nd2 O24 2.452(10) 7_535 ?
Nd2 O21 2.478(9) . ?
Nd2 O30 2.579(9) . ?
Nd2 O27 2.587(9) . ?
Nd2 O26 2.613(10) . ?
Nd2 O31 2.621(11) . ?
Nd2 O 2.6310(7) . ?
Nd2 N29 3.001(11) . ?
Nd2 N25 3.009(10) . ?
Nd2 Nd3 3.711(2) . ?
Nd3 O39 2.48(3) . ?
Nd3 O34 2.48(3) . ?
Nd3 O38 2.54(2) . ?
Nd3 O35 2.57(2) . ?
Nd3 O15 2.577(11) 7_535 ?
Nd3 O21 2.584(10) . ?
Nd3 O18 2.634(11) 7_535 ?
Nd3 O 2.6462(14) . ?
Nd3 O24 2.648(12) . ?
Nd3 N37 2.87(3) . ?
Nd3 N33 2.95(3) . ?
O Nd2 2.6310(7) 7_535 ?
O Nd3 2.6462(14) 7_535 ?
O Nd1 2.7552(7) 7_535 ?
N1 C12 1.37(2) . ?
N1 C2 1.46(2) . ?
N1 C13 1.46(3) . ?
C2 C3 1.44(3) . ?
C3 N4 1.43(2) . ?
N4 C5 1.44(3) . ?
N4 C16 1.49(2) . ?
C5 C6 1.39(3) . ?
C6 N7 1.47(3) . ?
N7 C19 1.48(3) . ?
N7 C8 1.49(3) . ?
C8 C9 1.43(3) . ?
C9 N10 1.37(3) . ?
N10 C11 1.48(3) . ?
N10 C22 1.50(3) . ?
C11 C12 1.39(3) . ?
C13 C14 1.47(3) . ?
C14 O15 1.37(2) . ?
O15 Nd2 2.416(9) 7_535 ?
O15 Nd3 2.577(11) 7_535 ?
C16 C17 1.44(3) . ?
C17 O18 1.439(15) . ?
O18 Nd3 2.634(11) 7_535 ?
C19 C20 1.46(3) . ?
C20 O21 1.41(2) . ?
C22 C23 1.49(3) . ?
C23 O24 1.41(2) . ?
O24 Nd2 2.452(10) 7_535 ?
N25 O28 1.224(13) . ?
N25 O27 1.260(13) . ?
N25 O26 1.262(13) . ?
N29 O32 1.231(13) . ?
N29 O31 1.251(12) . ?
N29 O30 1.263(13) . ?
N33 O34 1.21(2) . ?
N33 O36 1.22(2) . ?
N33 O35 1.23(2) . ?
N37 O40 1.21(2) . ?
N37 O38 1.22(2) . ?
N37 O39 1.23(2) . ?
O51 O52 0.85(11) . ?
O51 C55 1.05(16) 2_554 ?
O51 C56 1.45(21) . ?
O51 O52 1.56(12) 2_554 ?
O52 O52 1.15(14) 2_554 ?
O52 C56 1.20(20) . ?
O52 C55 1.31(15) . ?
O52 C55 1.33(18) 2_554 ?
O52 C56 1.38(18) 2_554 ?
O52 O51 1.56(12) 2_554 ?
O52 C54 1.75(18) . ?
C53 C54 1.91(18) . ?
C54 C56 1.08(25) 2_554 ?
C54 C56 1.31(24) . ?
C54 C55 1.48(24) . ?
C54 C54 1.89(34) 2_554 ?
C55 C56 0.97(22) 2_554 ?
C55 O51 1.05(16) 2_554 ?
C55 O52 1.33(18) 2_554 ?
C55 C56 1.69(29) . ?
C56 C56 0.95(38) 2_554 ?
C56 C55 0.97(22) 2_554 ?
C56 C54 1.08(25) 2_554 ?
C56 O52 1.38(18) 2_554 ?
